data_1506161
loop_
_publ_author_name
'Masci, Bernardo'
'Levi Mortera, Stefano'
'Persiani, Daniela'
'Thu\'ery, Pierre'

_publ_section_title
;
 CsF-promoted acetyl dance at the narrow rim of
 p-tert-butyl[3.1.3.1]homooxacalixarene.
;
_journal_issue 20
_journal_name_full 'Organic letters'
_journal_page_first 4405
_journal_page_last 4408
_journal_paper_doi 10.1021/ol061544u
_journal_volume 8
_journal_year 2006
_chemical_formula_sum 'C50 H64 O8'
_chemical_formula_weight 793.01
_space_group_IT_number 15
_symmetry_cell_setting monoclinic
_symmetry_space_group_name_Hall '-C 2yc'
_symmetry_space_group_name_H-M 'C 1 2/c 1'
_atom_sites_solution_hydrogens geom
_atom_sites_solution_primary direct
_atom_sites_solution_secondary difmap
_audit_creation_method SHELXL-97
_cell_angle_alpha 90.00
_cell_angle_beta 105.419(7)
_cell_angle_gamma 90.00
_cell_formula_units_Z 4
_cell_length_a 26.437(3)
_cell_length_b 9.3730(11)
_cell_length_c 19.0763(16)
_cell_measurement_reflns_used 33323
_cell_measurement_temperature 100(2)
_cell_measurement_theta_max 25.68
_cell_measurement_theta_min 3.06
_cell_volume 4556.9(9)
_computing_cell_refinement 'HKL2000 (Otwinowski & Minor, 1997)'
_computing_data_collection 'COLLECT (Hooft, 1998)'
_computing_data_reduction 'HKL2000 (Otwinowski & Minor, 1997)'
_computing_molecular_graphics 'SHELXTL (Sheldrick, 1999)'
_computing_publication_material 'SHELXTL (Sheldrick, 1999); PLATON (Spek, 2003)'
_computing_structure_refinement 'SHELXL-97 (Sheldrick, 1997)'
_computing_structure_solution 'SHELXS-97 (Sheldrick, 1997)'
_diffrn_ambient_temperature 100(2)
_diffrn_measured_fraction_theta_full 0.971
_diffrn_measured_fraction_theta_max 0.971
_diffrn_measurement_device_type 'Nonius Kappa-CCD area-detector diffractometer'
_diffrn_measurement_method 'one \f and five \w scans with 2\% steps'
_diffrn_radiation_monochromator graphite
_diffrn_radiation_source 'fine-focus sealed tube'
_diffrn_radiation_type MoK\a
_diffrn_radiation_wavelength 0.71073
_diffrn_reflns_av_R_equivalents 0.0789
_diffrn_reflns_av_sigmaI/netI 0.0656
_diffrn_reflns_limit_h_max 31
_diffrn_reflns_limit_h_min -32
_diffrn_reflns_limit_k_max 11
_diffrn_reflns_limit_k_min -11
_diffrn_reflns_limit_l_max 22
_diffrn_reflns_limit_l_min -23
_diffrn_reflns_number 33323
_diffrn_reflns_theta_full 25.68
_diffrn_reflns_theta_max 25.68
_diffrn_reflns_theta_min 3.06
_diffrn_standards_decay_% none
_diffrn_standards_interval_time 0
_diffrn_standards_number 0
_exptl_absorpt_coefficient_mu 0.077
_exptl_absorpt_correction_type none
_exptl_crystal_colour colourless
_exptl_crystal_density_diffrn 1.156
_exptl_crystal_density_meas ?
_exptl_crystal_description irregular
_exptl_crystal_F_000 1712
_exptl_crystal_size_max 0.15
_exptl_crystal_size_mid 0.15
_exptl_crystal_size_min 0.11
_refine_diff_density_max 0.801
_refine_diff_density_min -0.524
_refine_diff_density_rms 0.090
_refine_ls_extinction_method none
_refine_ls_goodness_of_fit_ref 1.097
_refine_ls_hydrogen_treatment constr
_refine_ls_matrix_type full
_refine_ls_number_parameters 293
_refine_ls_number_reflns 4201
_refine_ls_number_restraints 102
_refine_ls_restrained_S_all 1.122
_refine_ls_R_factor_all 0.1550
_refine_ls_R_factor_gt 0.1311
_refine_ls_shift/su_max 0.000
_refine_ls_shift/su_mean 0.000
_refine_ls_structure_factor_coef Fsqd
_refine_ls_weighting_details 'calc w=1/[\s^2^(Fo^2^)+(0.0771P)^2^+61.4729P] where P=(Fo^2^+2Fc^2^)/3'
_refine_ls_weighting_scheme calc
_refine_ls_wR_factor_gt 0.3004
_refine_ls_wR_factor_ref 0.3126
_reflns_number_gt 3212
_reflns_number_total 4201
_reflns_threshold_expression >2sigma(I)
_cod_data_source_file ol061544usi20060814_052311.cif
_cod_data_source_block 4
_cod_depositor_comments
;
The following automatic conversions were performed:

'_exptl_crystal_density_meas' value 'not measured' was changed to '?'
- the value is perceived as not measured.

Automatic conversion script
Id: cif_fix_values 3008 2015-01-20 13:52:24Z robertas 
;
_cod_original_sg_symbol_H-M 'C 2/c'
_cod_database_code 1506161

loop_
_symmetry_equiv_pos_as_xyz
'x, y, z'
'-x, y, -z+1/2'
'x+1/2, y+1/2, z'
'-x+1/2, y+1/2, -z+1/2'
'-x, -y, -z'
'x, -y, z-1/2'
'-x+1/2, -y+1/2, -z'
'x+1/2, -y+1/2, z-1/2'

loop_
_atom_site_label
_atom_site_type_symbol
_atom_site_fract_x
_atom_site_fract_y
_atom_site_fract_z
_atom_site_U_iso_or_equiv
_atom_site_adp_type
_atom_site_occupancy
_atom_site_symmetry_multiplicity
_atom_site_calc_flag
_atom_site_refinement_flags
O1 O 0.19746(15) 0.2689(5) 0.5449(2) 0.0424(12) Uani 1 1 d .
O2 O 0.17616(14) -0.0749(4) 0.50142(19) 0.0286(9) Uani 1 1 d .
H2 H 0.2021 -0.1479 0.5103 0.034 Uiso 1 1 d R
O3 O 0.26606(14) -0.1757(4) 0.4428(2) 0.0272(9) Uani 1 1 d .
O4 O 0.18814(19) 0.2636(6) 0.6586(3) 0.0504(13) Uani 1 1 d .
C1 C 0.1612(2) 0.5093(8) 0.5343(3) 0.0345(15) Uani 1 1 d .
C2 C 0.1549(2) 0.3635(7) 0.5205(3) 0.0309(13) Uani 1 1 d .
C3 C 0.1086(2) 0.3061(6) 0.4782(3) 0.0273(13) Uani 1 1 d .
C4 C 0.0689(2) 0.4008(6) 0.4436(3) 0.0239(12) Uani 1 1 d .
H4 H 0.0378 0.3640 0.4140 0.029 Uiso 1 1 calc R
C5 C 0.0742(2) 0.5494(6) 0.4519(3) 0.0237(12) Uani 1 1 d .
C6 C 0.1205(2) 0.5999(7) 0.4991(3) 0.0298(13) Uani 1 1 d .
H6 H 0.1244 0.6975 0.5075 0.036 Uiso 1 1 calc R
C7 C 0.0324(2) 0.6544(6) 0.4101(3) 0.0266(12) Uani 1 1 d .
C8 C 0.0264(3) 0.7796(7) 0.4591(3) 0.0368(15) Uani 1 1 d .
H8A H 0.0585 0.8331 0.4724 0.055 Uiso 1 1 calc R
H8B H 0.0186 0.7437 0.5022 0.055 Uiso 1 1 calc R
H8C H -0.0016 0.8405 0.4334 0.055 Uiso 1 1 calc R
C9 C 0.0503(2) 0.7116(7) 0.3452(3) 0.0340(14) Uani 1 1 d .
H9A H 0.0559 0.6332 0.3158 0.051 Uiso 1 1 calc R
H9B H 0.0824 0.7639 0.3626 0.051 Uiso 1 1 calc R
H9C H 0.0237 0.7734 0.3167 0.051 Uiso 1 1 calc R
C10 C -0.0212(2) 0.5820(7) 0.3814(3) 0.0330(14) Uani 1 1 d .
H10A H -0.0297 0.5301 0.4201 0.049 Uiso 1 1 calc R
H10B H -0.0199 0.5174 0.3429 0.049 Uiso 1 1 calc R
H10C H -0.0475 0.6532 0.3633 0.049 Uiso 1 1 calc R
C11 C 0.1007(2) 0.1467(6) 0.4703(3) 0.0298(13) Uani 1 1 d .
H11A H 0.0634 0.1266 0.4576 0.036 Uiso 1 1 calc R
H11B H 0.1163 0.1022 0.5170 0.036 Uiso 1 1 calc R
C12 C 0.1243(2) 0.0792(6) 0.4132(3) 0.0283(13) Uani 1 1 d U
C13 C 0.1602(2) -0.0309(6) 0.4298(3) 0.0240(12) Uani 1 1 d U
C14 C 0.17807(19) -0.0969(6) 0.3751(3) 0.0229(11) Uani 1 1 d .
C15 C 0.1605(2) -0.0464(6) 0.3041(3) 0.0274(12) Uani 1 1 d U
H15 H 0.1730 -0.0889 0.2678 0.033 Uiso 1 1 calc R
C16 C 0.1249(2) 0.0656(6) 0.2857(3) 0.0308(13) Uani 1 1 d .
C17 C 0.1078(2) 0.1271(6) 0.3412(3) 0.0313(13) Uani 1 1 d U
H17 H 0.0845 0.2031 0.3303 0.038 Uiso 1 1 calc R
C18 C 0.1060(2) 0.1217(6) 0.2065(3) 0.0436(16) Uani 1 1 d DU
C19A C 0.1235(7) 0.047(2) 0.1480(11) 0.0371(17) Uani 0.50 1 d PDU
C19B C 0.1592(3) 0.1371(12) 0.1803(6) 0.0369(17) Uani 0.50 1 d PDU
C20A C 0.1142(5) 0.2835(9) 0.2064(7) 0.039(2) Uani 0.50 1 d PDU
C20B C 0.0816(4) 0.2654(9) 0.1990(7) 0.039(2) Uani 0.50 1 d PDU
C21A C 0.0429(3) 0.1060(13) 0.1866(6) 0.0383(17) Uani 0.50 1 d PDU
C21B C 0.0754(4) 0.0064(10) 0.1589(6) 0.0378(17) Uani 0.50 1 d PDU
C22 C 0.2170(2) -0.2185(6) 0.3924(3) 0.0270(12) Uani 1 1 d .
H22A H 0.2019 -0.2967 0.4133 0.032 Uiso 1 1 calc R
H22B H 0.2239 -0.2522 0.3477 0.032 Uiso 1 1 calc R
C23 C 0.2906(3) -0.0647(9) 0.4121(4) 0.051(2) Uani 1 1 d .
H23A H 0.2659 0.0129 0.3965 0.061 Uiso 1 1 calc R
H23B H 0.3000 -0.1011 0.3697 0.061 Uiso 1 1 calc R
C24 C 0.2117(2) 0.2289(8) 0.6155(3) 0.0409(16) Uani 1 1 d .
C25 C 0.2602(3) 0.1395(8) 0.6295(4) 0.0525(19) Uani 1 1 d .
H25A H 0.2676 0.0997 0.6775 0.079 Uiso 1 1 calc R
H25B H 0.2892 0.1977 0.6255 0.079 Uiso 1 1 calc R
H25C H 0.2550 0.0639 0.5943 0.079 Uiso 1 1 calc R

loop_
_atom_site_aniso_label
_atom_site_aniso_U_11
_atom_site_aniso_U_22
_atom_site_aniso_U_33
_atom_site_aniso_U_23
_atom_site_aniso_U_13
_atom_site_aniso_U_12
O1 0.024(2) 0.064(3) 0.039(2) 0.012(2) 0.0071(18) 0.015(2)
O2 0.027(2) 0.033(2) 0.0256(19) 0.0050(17) 0.0059(16) 0.0026(18)
O3 0.0234(19) 0.029(2) 0.029(2) 0.0042(17) 0.0066(16) -0.0002(17)
O4 0.053(3) 0.057(3) 0.041(3) 0.014(2) 0.013(2) -0.010(3)
C1 0.023(3) 0.054(4) 0.026(3) 0.005(3) 0.006(2) -0.010(3)
C2 0.024(3) 0.041(4) 0.030(3) 0.008(3) 0.010(2) 0.004(3)
C3 0.028(3) 0.029(3) 0.028(3) -0.001(2) 0.013(2) 0.003(2)
C4 0.020(3) 0.024(3) 0.028(3) -0.004(2) 0.007(2) 0.001(2)
C5 0.021(3) 0.026(3) 0.028(3) 0.001(2) 0.014(2) 0.001(2)
C6 0.027(3) 0.031(3) 0.031(3) 0.002(3) 0.008(2) -0.007(3)
C7 0.024(3) 0.026(3) 0.030(3) -0.002(2) 0.007(2) -0.003(2)
C8 0.042(4) 0.028(3) 0.042(3) -0.001(3) 0.015(3) 0.008(3)
C9 0.033(3) 0.035(3) 0.033(3) 0.004(3) 0.007(3) -0.007(3)
C10 0.025(3) 0.031(3) 0.041(3) 0.000(3) 0.005(2) 0.002(3)
C11 0.031(3) 0.027(3) 0.033(3) 0.002(2) 0.013(2) 0.013(3)
C12 0.029(3) 0.028(3) 0.028(3) -0.001(2) 0.009(2) 0.002(2)
C13 0.023(2) 0.022(3) 0.027(2) 0.001(2) 0.007(2) -0.003(2)
C14 0.018(2) 0.023(3) 0.029(3) 0.002(2) 0.007(2) -0.003(2)
C15 0.026(2) 0.029(3) 0.029(3) -0.003(2) 0.010(2) -0.004(2)
C16 0.039(3) 0.024(3) 0.029(3) 0.003(2) 0.009(2) 0.006(3)
C17 0.034(3) 0.025(3) 0.032(3) 0.000(2) 0.006(2) 0.013(2)
C18 0.057(3) 0.039(3) 0.031(3) 0.002(3) 0.006(3) 0.001(3)
C19A 0.039(3) 0.038(3) 0.033(2) 0.003(2) 0.007(2) 0.002(2)
C19B 0.039(3) 0.038(3) 0.033(3) 0.004(2) 0.008(2) 0.002(2)
C20A 0.042(4) 0.038(3) 0.036(3) 0.004(3) 0.009(3) 0.005(3)
C20B 0.042(4) 0.038(3) 0.037(3) 0.004(3) 0.009(3) 0.005(3)
C21A 0.040(3) 0.038(3) 0.035(3) 0.003(2) 0.006(2) 0.001(2)
C21B 0.039(3) 0.038(3) 0.034(2) 0.003(2) 0.006(2) 0.001(2)
C22 0.022(3) 0.026(3) 0.033(3) -0.001(2) 0.008(2) 0.002(2)
C23 0.034(4) 0.079(6) 0.036(4) 0.015(4) 0.002(3) -0.026(4)
C24 0.032(3) 0.053(4) 0.036(3) 0.011(3) 0.005(3) -0.011(3)
C25 0.043(4) 0.043(4) 0.059(4) 0.012(4) -0.007(3) -0.004(3)

loop_
_atom_type_symbol
_atom_type_description
_atom_type_scat_dispersion_real
_atom_type_scat_dispersion_imag
_atom_type_scat_source
C C 0.0033 0.0016 'International Tables Vol C Tables 4.2.6.8 and 6.1.1.4'
H H 0.0000 0.0000 'International Tables Vol C Tables 4.2.6.8 and 6.1.1.4'
O O 0.0106 0.0060 'International Tables Vol C Tables 4.2.6.8 and 6.1.1.4'

loop_
_geom_angle_atom_site_label_1
_geom_angle_atom_site_label_2
_geom_angle_atom_site_label_3
_geom_angle
_geom_angle_site_symmetry_3
C24 O1 C2 119.3(5) .
C23 O3 C22 110.6(4) .
C2 C1 C6 117.8(5) .
C2 C1 C23 120.5(6) 7_556
C6 C1 C23 121.7(6) 7_556
C3 C2 C1 122.3(5) .
C3 C2 O1 116.9(6) .
C1 C2 O1 120.5(5) .
C2 C3 C4 117.7(5) .
C2 C3 C11 121.3(5) .
C4 C3 C11 121.0(5) .
C3 C4 C5 122.4(5) .
C6 C5 C4 116.9(5) .
C6 C5 C7 120.4(5) .
C4 C5 C7 122.7(5) .
C1 C6 C5 122.5(6) .
C10 C7 C9 108.7(5) .
C10 C7 C8 108.7(5) .
C9 C7 C8 109.1(5) .
C10 C7 C5 111.8(5) .
C9 C7 C5 108.0(4) .
C8 C7 C5 110.5(5) .
C3 C11 C12 114.1(5) .
C13 C12 C17 118.7(5) .
C13 C12 C11 122.1(5) .
C17 C12 C11 119.2(5) .
O2 C13 C12 117.5(5) .
O2 C13 C14 122.0(5) .
C12 C13 C14 120.5(5) .
C15 C14 C13 118.9(5) .
C15 C14 C22 120.0(5) .
C13 C14 C22 121.1(5) .
C16 C15 C14 122.0(5) .
C17 C16 C15 117.3(5) .
C17 C16 C18 121.2(5) .
C15 C16 C18 121.5(5) .
C16 C17 C12 122.5(5) .
C20B C18 C21B 116.4(6) .
C19A C18 C20A 113.0(8) .
C20B C18 C16 114.9(6) .
C19A C18 C16 119.1(11) .
C21B C18 C16 109.1(6) .
C20A C18 C16 109.1(6) .
C19A C18 C21A 106.7(7) .
C20A C18 C21A 103.1(6) .
C16 C18 C21A 104.1(6) .
C20B C18 C19B 106.2(6) .
C21B C18 C19B 104.5(6) .
C16 C18 C19B 104.4(6) .
O3 C22 C14 112.0(4) .
O3 C23 C1 111.6(5) 7_556
O4 C24 O1 123.4(6) .
O4 C24 C25 127.4(6) .
O1 C24 C25 109.3(6) .

loop_
_geom_bond_atom_site_label_1
_geom_bond_atom_site_label_2
_geom_bond_distance
_geom_bond_site_symmetry_2
O1 C24 1.351(7) .
O1 C2 1.411(7) .
O2 C13 1.382(6) .
O3 C23 1.430(7) .
O3 C22 1.450(6) .
O4 C24 1.199(8) .
C1 C2 1.394(9) .
C1 C6 1.394(9) .
C1 C23 1.499(8) 7_556
C2 C3 1.384(8) .
C3 C4 1.398(8) .
C3 C11 1.510(8) .
C4 C5 1.405(8) .
C5 C6 1.396(8) .
C5 C7 1.535(8) .
C7 C10 1.534(8) .
C7 C9 1.534(8) .
C7 C8 1.535(8) .
C11 C12 1.530(7) .
C12 C13 1.380(8) .
C12 C17 1.399(8) .
C13 C14 1.400(7) .
C14 C15 1.392(8) .
C14 C22 1.512(8) .
C15 C16 1.391(8) .
C16 C17 1.382(8) .
C16 C18 1.552(8) .
C18 C20B 1.484(8) .
C18 C19A 1.490(9) .
C18 C21B 1.502(8) .
C18 C20A 1.532(8) .
C18 C21A 1.618(8) .
C18 C19B 1.619(8) .
C23 C1 1.498(8) 7_556
C24 C25 1.497(10) .
